data_7158724
loop_
_publ_author_name
'Liu, Ren-Ming'
'Zhang, Min'
'Han, Xiao-Xue'
'Liu, Xiong-Li'
'Pan, Bo-Wen'
'Tian, You-Ping'
'Peng, Li-Jun'
'Yuan, Weicheng'

_publ_section_title
;
 Catalytic asymmetric Michael/cyclization of 3 isothiocyanato
 thiobutyrolactone: an approach to the construction of a library of
 bispiro[pyrazolone-thiobutyrolactone] skeletons
;
_journal_name_full 'Organic &amp; Biomolecular Chemistry'
_journal_paper_doi 10.1039/D2OB00773H
_journal_year 2022
_chemical_formula_moiety 'C22 H17 Cl2 N3 O2 S2'
_chemical_formula_sum 'C22 H17 Cl2 N3 O2 S2'
_chemical_formula_weight 490.40
_space_group_crystal_system monoclinic
_space_group_IT_number 4
_space_group_name_Hall 'P 2yb'
_space_group_name_H-M_alt 'P 1 21 1'
_atom_sites_solution_hydrogens geom
_atom_sites_solution_primary direct
_audit_creation_date 2022-04-04
_audit_creation_method
;
Olex2 1.5-beta
(compiled 2021.12.09 svn.r5202d8cf for OlexSys, GUI svn.r6439)
;
_audit_update_record
;
2022-04-04 deposited with the CCDC.	2022-06-08 downloaded from the CCDC.
;
_cell_angle_alpha 90
_cell_angle_beta 105.790(7)
_cell_angle_gamma 90
_cell_formula_units_Z 2
_cell_length_a 9.0271(6)
_cell_length_b 10.9083(6)
_cell_length_c 11.1404(8)
_cell_measurement_reflns_used 2584
_cell_measurement_temperature 169.99(10)
_cell_measurement_theta_max 28.2310
_cell_measurement_theta_min 2.6660
_cell_volume 1055.60(12)
_computing_cell_refinement 'CrysAlisPro 1.171.38.43f (Rigaku OD, 2015)'
_computing_data_collection 'CrysAlisPro 1.171.38.43f (Rigaku OD, 2015)'
_computing_data_reduction 'CrysAlisPro 1.171.38.43f (Rigaku OD, 2015)'
_computing_molecular_graphics 'Olex2 1.5-beta (Dolomanov et al., 2009)'
_computing_publication_material 'Olex2 1.5-beta (Dolomanov et al., 2009)'
_computing_structure_refinement 'SHELXL 2017/1 (Sheldrick, 2015)'
_computing_structure_solution 'SHELXS  (Sheldrick, 2008)'
_diffrn_ambient_environment N~2~
_diffrn_ambient_temperature 169.99(10)
_diffrn_detector 'CCD plate'
_diffrn_detector_area_resol_mean 5.2684
_diffrn_detector_type AtlasS2
_diffrn_measured_fraction_theta_full 1.000
_diffrn_measured_fraction_theta_max 0.852
_diffrn_measurement_details
;
List of Runs (angles in degrees, time in seconds):

  # Type    Start    End  Width  t~exp~   \w     \q     \k     \f   Frames
#--------------------------------------------------------------------------
  1  \w    -59.00  37.00   1.00    1.00    --   11.90 -57.00 -60.00   96
  2  \w    -48.00  32.00   1.00    1.00    --   11.90 -57.00-180.00   80
;
_diffrn_measurement_device 'four-circle diffractometer'
_diffrn_measurement_device_type 'SuperNova, Dual, Cu at zero, AtlasS2'
_diffrn_measurement_method '\w scans'
_diffrn_orient_matrix_type 'CrysAlisPro convention (1999,Acta A55,543-557)'
_diffrn_orient_matrix_UB_11 0.0345180000
_diffrn_orient_matrix_UB_12 -0.0281259000
_diffrn_orient_matrix_UB_13 -0.0431057000
_diffrn_orient_matrix_UB_21 -0.0470884000
_diffrn_orient_matrix_UB_22 0.0357605000
_diffrn_orient_matrix_UB_23 -0.0488508000
_diffrn_orient_matrix_UB_31 0.0570952000
_diffrn_orient_matrix_UB_32 0.0464564000
_diffrn_orient_matrix_UB_33 0.0115226000
_diffrn_radiation_monochromator mirror
_diffrn_radiation_probe x-ray
_diffrn_radiation_type 'Mo K\a'
_diffrn_radiation_wavelength 0.71073
_diffrn_reflns_av_R_equivalents 0.0231
_diffrn_reflns_av_unetI/netI 0.0540
_diffrn_reflns_Laue_measured_fraction_full 1.000
_diffrn_reflns_Laue_measured_fraction_max 0.852
_diffrn_reflns_limit_h_max 11
_diffrn_reflns_limit_h_min -10
_diffrn_reflns_limit_k_max 14
_diffrn_reflns_limit_k_min -14
_diffrn_reflns_limit_l_max 15
_diffrn_reflns_limit_l_min -11
_diffrn_reflns_number 5127
_diffrn_reflns_point_group_measured_fraction_full 0.830
_diffrn_reflns_point_group_measured_fraction_max 0.665
_diffrn_reflns_theta_full 25.242
_diffrn_reflns_theta_max 29.428
_diffrn_reflns_theta_min 2.345
_diffrn_source 'micro-focus sealed X-ray tube'
_diffrn_source_type 'SuperNova (Mo) X-ray Source'
_exptl_absorpt_coefficient_mu 0.532
_exptl_absorpt_correction_T_max 1.00000
_exptl_absorpt_correction_T_min 0.84017
_exptl_absorpt_correction_type multi-scan
_exptl_absorpt_process_details
;
CrysAlisPro 1.171.38.43f (Rigaku Oxford Diffraction, 2015)
Empirical absorption correction using spherical harmonics,
 implemented in SCALE3 ABSPACK scaling algorithm.
;
_exptl_crystal_colour colourless
_exptl_crystal_colour_primary colourless
_exptl_crystal_density_diffrn 1.543
_exptl_crystal_description block
_exptl_crystal_F_000 504
_exptl_crystal_size_max 0.15
_exptl_crystal_size_mid 0.12
_exptl_crystal_size_min 0.11
_refine_diff_density_max 0.259
_refine_diff_density_min -0.235
_refine_diff_density_rms 0.056
_refine_ls_abs_structure_details
;
 Flack x determined using 1076 quotients [(I+)-(I-)]/[(I+)+(I-)]
 (Parsons, Flack and Wagner, Acta Cryst. B69 (2013) 249-259).
;
_refine_ls_abs_structure_Flack -0.01(4)
_refine_ls_extinction_method none
_refine_ls_goodness_of_fit_ref 0.978
_refine_ls_hydrogen_treatment constr
_refine_ls_matrix_type full
_refine_ls_number_parameters 281
_refine_ls_number_reflns 3901
_refine_ls_number_restraints 1
_refine_ls_restrained_S_all 0.978
_refine_ls_R_factor_all 0.0416
_refine_ls_R_factor_gt 0.0359
_refine_ls_shift/su_max 0.000
_refine_ls_shift/su_mean 0.000
_refine_ls_structure_factor_coef Fsqd
_refine_ls_weighting_details 'w=1/[\s^2^(Fo^2^)+(0.0290P)^2^] where P=(Fo^2^+2Fc^2^)/3'
_refine_ls_weighting_scheme calc
_refine_ls_wR_factor_gt 0.0685
_refine_ls_wR_factor_ref 0.0709
_reflns_Friedel_coverage 0.487
_reflns_Friedel_fraction_full 0.640
_reflns_Friedel_fraction_max 0.459
_reflns_number_gt 3533
_reflns_number_total 3901
_reflns_threshold_expression 'I > 2\s(I)'
_cod_data_source_file d2ob00773h2.cif
_cod_data_source_block 153
_cod_database_code 7158724
_shelx_shelxl_version_number 2017/1
_shelx_space_group_comment
;
The symmetry employed for this shelxl refinement is uniquely defined
by the following loop, which should always be used as a source of
symmetry information in preference to the above space-group names.
They are only intended as comments.
;
_olex2_refinement_description
;
1. Fixed Uiso
 At 1.2 times of:
  All C(H) groups, All C(H,H) groups, All N(H) groups
 At 1.5 times of:
  All C(H,H,H) groups
2.a Ternary CH refined with riding coordinates:
 C11(H11)
2.b Secondary CH2 refined with riding coordinates:
 C13(H13A,H13B), C14(H14A,H14B)
2.c Aromatic/amide H refined with riding coordinates:
 N3(H3), C2(H2), C3(H3A), C4(H4), C5(H5), C6(H6), C17(H17), C18(H18), C20(H20)
2.d Idealised Me refined as rotating group:
 C22(H22A,H22B,H22C)
;
_olex2_submission_special_instructions 'No special instructions were received'
_oxdiff_exptl_absorpt_empirical_details
;
Empirical correction (ABSPACK) includes:
- Absorption correction using spherical harmonics
- Frame scaling
;
_oxdiff_exptl_absorpt_empirical_full_max 1.180
_oxdiff_exptl_absorpt_empirical_full_min 0.730

loop_
_space_group_symop_operation_xyz
'x, y, z'
'-x, y+1/2, -z'

loop_
_atom_site_label
_atom_site_type_symbol
_atom_site_fract_x
_atom_site_fract_y
_atom_site_fract_z
_atom_site_U_iso_or_equiv
_atom_site_adp_type
_atom_site_occupancy
_atom_site_site_symmetry_order
_atom_site_calc_flag
_atom_site_refinement_flags_posn
_atom_site_refinement_flags_adp
_atom_site_refinement_flags_occupancy
_atom_site_disorder_assembly
_atom_site_disorder_group
Cl1 Cl 0.39253(10) 0.54616(7) 0.15788(9) 0.0317(2) Uani 1 1 d . . . . .
Cl2 Cl 0.65121(11) 0.10403(7) 0.17771(9) 0.0339(2) Uani 1 1 d . . . . .
S1 S 0.77318(11) 0.89458(8) 0.60519(8) 0.0311(2) Uani 1 1 d . . . . .
S2 S 0.79845(11) 0.65435(8) 0.06642(8) 0.0279(2) Uani 1 1 d . . . . .
O1 O 0.9627(2) 0.5684(2) 0.5896(2) 0.0222(5) Uani 1 1 d . . . . .
O2 O 0.6353(3) 0.8289(2) 0.1327(2) 0.0294(6) Uani 1 1 d . . . . .
N1 N 0.7470(3) 0.5508(3) 0.6619(2) 0.0227(6) Uani 1 1 d . . . . .
N2 N 0.5895(3) 0.5875(3) 0.6255(3) 0.0242(6) Uani 1 1 d . . . . .
N3 N 0.8164(3) 0.8213(2) 0.3876(3) 0.0222(6) Uani 1 1 d . . . . .
H3 H 0.848247 0.892321 0.372268 0.027 Uiso 1 1 calc R U . . .
C1 C 0.7985(4) 0.4818(3) 0.7735(3) 0.0221(7) Uani 1 1 d . . . . .
C2 C 0.9546(4) 0.4853(3) 0.8405(3) 0.0256(8) Uani 1 1 d . . . . .
H2 H 1.024736 0.532283 0.812833 0.031 Uiso 1 1 calc R U . . .
C3 C 1.0013(5) 0.4169(3) 0.9489(3) 0.0301(8) Uani 1 1 d . . . . .
H3A H 1.104413 0.418073 0.994173 0.036 Uiso 1 1 calc R U . . .
C4 C 0.8991(5) 0.3472(3) 0.9914(3) 0.0315(9) Uani 1 1 d . . . . .
H4 H 0.933196 0.300983 1.063821 0.038 Uiso 1 1 calc R U . . .
C5 C 0.7447(4) 0.3464(3) 0.9254(3) 0.0287(8) Uani 1 1 d . . . . .
H5 H 0.674810 0.300414 0.954376 0.034 Uiso 1 1 calc R U . . .
C6 C 0.6943(4) 0.4138(3) 0.8164(3) 0.0272(8) Uani 1 1 d . . . . .
H6 H 0.590816 0.413205 0.772294 0.033 Uiso 1 1 calc R U . . .
C7 C 0.8281(4) 0.5902(3) 0.5827(3) 0.0184(7) Uani 1 1 d . . . . .
C8 C 0.7136(4) 0.6666(3) 0.4842(3) 0.0194(7) Uani 1 1 d . . . . .
C9 C 0.5700(4) 0.6528(3) 0.5273(3) 0.0216(7) Uani 1 1 d . . . . .
C10 C 0.7703(4) 0.7999(3) 0.4896(3) 0.0216(7) Uani 1 1 d . . . . .
C11 C 0.6926(4) 0.6332(3) 0.3451(3) 0.0176(7) Uani 1 1 d . . . . .
H11 H 0.591664 0.667072 0.301885 0.021 Uiso 1 1 calc R U . . .
C12 C 0.8101(4) 0.7178(3) 0.3035(3) 0.0186(7) Uani 1 1 d . . . . .
C13 C 0.9705(4) 0.6707(3) 0.3067(3) 0.0229(7) Uani 1 1 d . . . . .
H13A H 1.009442 0.619461 0.379662 0.027 Uiso 1 1 calc R U . . .
H13B H 1.040318 0.739259 0.311838 0.027 Uiso 1 1 calc R U . . .
C14 C 0.9618(4) 0.5962(3) 0.1880(3) 0.0272(8) Uani 1 1 d . . . . .
H14A H 0.947690 0.509889 0.202702 0.033 Uiso 1 1 calc R U . . .
H14B H 1.056146 0.605701 0.163153 0.033 Uiso 1 1 calc R U . . .
C15 C 0.7333(4) 0.7511(3) 0.1665(3) 0.0205(7) Uani 1 1 d . . . . .
C16 C 0.6818(4) 0.4995(3) 0.3077(3) 0.0167(7) Uani 1 1 d . . . . .
C17 C 0.8022(4) 0.4174(3) 0.3523(3) 0.0214(7) Uani 1 1 d . . . . .
H17 H 0.891032 0.444744 0.409998 0.026 Uiso 1 1 calc R U . . .
C18 C 0.7941(4) 0.2964(3) 0.3140(3) 0.0235(8) Uani 1 1 d . . . . .
H18 H 0.876790 0.243736 0.344777 0.028 Uiso 1 1 calc R U . . .
C19 C 0.6625(4) 0.2548(3) 0.2297(3) 0.0229(8) Uani 1 1 d . . . . .
C20 C 0.5383(4) 0.3317(3) 0.1836(3) 0.0232(7) Uani 1 1 d . . . . .
H20 H 0.448934 0.303142 0.127400 0.028 Uiso 1 1 calc R U . . .
C21 C 0.5510(4) 0.4526(3) 0.2234(3) 0.0195(7) Uani 1 1 d . . . . .
C22 C 0.4187(4) 0.7114(3) 0.4663(3) 0.0292(8) Uani 1 1 d . . . . .
H22A H 0.344204 0.686994 0.508897 0.044 Uiso 1 1 calc R U . . .
H22B H 0.384735 0.685842 0.380714 0.044 Uiso 1 1 calc R U . . .
H22C H 0.429909 0.798899 0.470089 0.044 Uiso 1 1 calc R U . . .

loop_
_atom_site_aniso_label
_atom_site_aniso_U_11
_atom_site_aniso_U_22
_atom_site_aniso_U_33
_atom_site_aniso_U_23
_atom_site_aniso_U_13
_atom_site_aniso_U_12
Cl1 0.0238(5) 0.0275(5) 0.0356(5) -0.0014(4) -0.0058(4) 0.0031(4)
Cl2 0.0393(6) 0.0190(4) 0.0462(6) -0.0131(4) 0.0163(5) -0.0049(4)
S1 0.0377(6) 0.0263(5) 0.0320(5) -0.0131(4) 0.0139(4) -0.0057(4)
S2 0.0361(5) 0.0266(5) 0.0218(4) -0.0019(4) 0.0092(4) 0.0040(4)
O1 0.0175(12) 0.0250(12) 0.0243(12) -0.0027(10) 0.0062(9) -0.0015(10)
O2 0.0322(15) 0.0241(13) 0.0303(14) 0.0036(11) 0.0056(11) 0.0068(11)
N1 0.0169(14) 0.0280(15) 0.0238(15) 0.0021(14) 0.0065(11) -0.0006(13)
N2 0.0163(14) 0.0312(16) 0.0255(15) 0.0007(14) 0.0062(11) 0.0010(12)
N3 0.0273(17) 0.0145(13) 0.0259(16) -0.0030(12) 0.0093(13) -0.0049(12)
C1 0.0256(19) 0.0224(18) 0.0197(17) -0.0052(15) 0.0084(14) -0.0009(15)
C2 0.0218(19) 0.031(2) 0.0243(19) -0.0049(16) 0.0068(15) -0.0031(16)
C3 0.031(2) 0.033(2) 0.0237(18) -0.0079(17) 0.0020(16) 0.0062(17)
C4 0.046(3) 0.0244(18) 0.0237(19) 0.0054(16) 0.0095(18) 0.0072(18)
C5 0.040(2) 0.0224(18) 0.0246(19) -0.0021(16) 0.0110(17) -0.0048(16)
C6 0.027(2) 0.0284(19) 0.0265(19) -0.0041(17) 0.0080(16) -0.0031(16)
C7 0.0223(17) 0.0173(16) 0.0161(16) -0.0045(14) 0.0062(13) -0.0028(14)
C8 0.0204(17) 0.0196(16) 0.0182(15) -0.0016(15) 0.0048(13) -0.0014(15)
C9 0.0217(18) 0.0208(16) 0.0223(17) -0.0060(16) 0.0062(14) -0.0005(15)
C10 0.0203(18) 0.0172(15) 0.0258(19) -0.0005(15) 0.0040(15) 0.0004(14)
C11 0.0153(16) 0.0180(16) 0.0192(15) -0.0015(13) 0.0042(13) 0.0012(13)
C12 0.0217(18) 0.0134(14) 0.0203(17) -0.0031(13) 0.0053(14) -0.0001(13)
C13 0.0203(17) 0.0227(17) 0.0267(18) 0.0021(16) 0.0082(14) 0.0000(15)
C14 0.0282(19) 0.0294(19) 0.0260(18) 0.0012(17) 0.0106(15) 0.0069(16)
C15 0.0259(19) 0.0133(15) 0.0227(18) 0.0017(15) 0.0075(15) -0.0031(15)
C16 0.0212(18) 0.0150(15) 0.0148(16) 0.0005(13) 0.0065(13) -0.0018(13)
C17 0.0198(18) 0.0229(16) 0.0203(17) -0.0009(15) 0.0036(14) -0.0017(14)
C18 0.0244(19) 0.0205(17) 0.0266(19) 0.0003(15) 0.0085(15) 0.0028(15)
C19 0.032(2) 0.0119(15) 0.0280(19) -0.0027(15) 0.0130(16) -0.0041(15)
C20 0.0223(19) 0.0235(16) 0.0226(18) -0.0052(15) 0.0040(14) -0.0070(14)
C21 0.0190(17) 0.0204(16) 0.0195(17) 0.0030(14) 0.0062(14) 0.0009(14)
C22 0.025(2) 0.036(2) 0.028(2) 0.0031(17) 0.0109(16) 0.0077(16)

loop_
_atom_type_symbol
_atom_type_description
_atom_type_scat_dispersion_real
_atom_type_scat_dispersion_imag
_atom_type_scat_source
C C 0.0033 0.0016 'International Tables Vol C Tables 4.2.6.8 and 6.1.1.4'
H H 0.0000 0.0000 'International Tables Vol C Tables 4.2.6.8 and 6.1.1.4'
Cl Cl 0.1484 0.1585 'International Tables Vol C Tables 4.2.6.8 and 6.1.1.4'
N N 0.0061 0.0033 'International Tables Vol C Tables 4.2.6.8 and 6.1.1.4'
O O 0.0106 0.0060 'International Tables Vol C Tables 4.2.6.8 and 6.1.1.4'
S S 0.1246 0.1234 'International Tables Vol C Tables 4.2.6.8 and 6.1.1.4'

loop_
_geom_angle_atom_site_label_1
_geom_angle_atom_site_label_2
_geom_angle_atom_site_label_3
_geom_angle
_geom_angle_site_symmetry_1
_geom_angle_site_symmetry_3
_geom_angle_publ_flag
C15 S2 C14 94.63(16) . . ?
C1 N1 N2 117.4(3) . . ?
C7 N1 N2 113.4(3) . . ?
C7 N1 C1 129.1(3) . . ?
C9 N2 N1 107.1(3) . . ?
C10 N3 H3 121.8 . . ?
C10 N3 C12 116.5(3) . . ?
C12 N3 H3 121.8 . . ?
C2 C1 N1 119.6(3) . . ?
C6 C1 N1 119.8(3) . . ?
C6 C1 C2 120.6(3) . . ?
C1 C2 H2 120.9 . . ?
C3 C2 C1 118.2(3) . . ?
C3 C2 H2 120.9 . . ?
C2 C3 H3A 119.2 . . ?
C4 C3 C2 121.6(4) . . ?
C4 C3 H3A 119.2 . . ?
C3 C4 H4 120.2 . . ?
C3 C4 C5 119.5(3) . . ?
C5 C4 H4 120.2 . . ?
C4 C5 H5 119.9 . . ?
C6 C5 C4 120.2(3) . . ?
C6 C5 H5 119.9 . . ?
C1 C6 C5 119.8(3) . . ?
C1 C6 H6 120.1 . . ?
C5 C6 H6 120.1 . . ?
O1 C7 N1 126.9(3) . . ?
O1 C7 C8 128.1(3) . . ?
N1 C7 C8 105.0(3) . . ?
C7 C8 C10 109.5(3) . . ?
C7 C8 C11 117.6(3) . . ?
C9 C8 C7 100.9(3) . . ?
C9 C8 C10 112.8(3) . . ?
C9 C8 C11 114.4(3) . . ?
C10 C8 C11 102.1(2) . . ?
N2 C9 C8 113.5(3) . . ?
N2 C9 C22 121.6(3) . . ?
C22 C9 C8 124.9(3) . . ?
N3 C10 S1 128.0(3) . . ?
N3 C10 C8 108.0(3) . . ?
C8 C10 S1 124.0(2) . . ?
C8 C11 H11 104.3 . . ?
C8 C11 C12 104.4(2) . . ?
C12 C11 H11 104.3 . . ?
C16 C11 C8 118.8(3) . . ?
C16 C11 H11 104.3 . . ?
C16 C11 C12 119.0(3) . . ?
N3 C12 C11 100.2(2) . . ?
N3 C12 C13 112.0(3) . . ?
N3 C12 C15 112.5(3) . . ?
C13 C12 C11 120.5(3) . . ?
C13 C12 C15 105.7(3) . . ?
C15 C12 C11 105.9(3) . . ?
C12 C13 H13A 109.8 . . ?
C12 C13 H13B 109.8 . . ?
C12 C13 C14 109.4(3) . . ?
H13A C13 H13B 108.2 . . ?
C14 C13 H13A 109.8 . . ?
C14 C13 H13B 109.8 . . ?
S2 C14 H14A 110.3 . . ?
S2 C14 H14B 110.3 . . ?
C13 C14 S2 107.3(2) . . ?
C13 C14 H14A 110.3 . . ?
C13 C14 H14B 110.3 . . ?
H14A C14 H14B 108.5 . . ?
O2 C15 S2 124.7(3) . . ?
O2 C15 C12 124.6(3) . . ?
C12 C15 S2 110.6(2) . . ?
C17 C16 C11 122.5(3) . . ?
C21 C16 C11 121.4(3) . . ?
C21 C16 C17 116.2(3) . . ?
C16 C17 H17 118.9 . . ?
C18 C17 C16 122.3(3) . . ?
C18 C17 H17 118.9 . . ?
C17 C18 H18 120.4 . . ?
C19 C18 C17 119.3(3) . . ?
C19 C18 H18 120.4 . . ?
C18 C19 Cl2 120.1(3) . . ?
C18 C19 C20 121.1(3) . . ?
C20 C19 Cl2 118.8(3) . . ?
C19 C20 H20 121.0 . . ?
C19 C20 C21 118.1(3) . . ?
C21 C20 H20 121.0 . . ?
C16 C21 Cl1 121.0(2) . . ?
C20 C21 Cl1 115.8(3) . . ?
C20 C21 C16 123.2(3) . . ?
C9 C22 H22A 109.5 . . ?
C9 C22 H22B 109.5 . . ?
C9 C22 H22C 109.5 . . ?
H22A C22 H22B 109.5 . . ?
H22A C22 H22C 109.5 . . ?
H22B C22 H22C 109.5 . . ?

loop_
_geom_bond_atom_site_label_1
_geom_bond_atom_site_label_2
_geom_bond_distance
_geom_bond_site_symmetry_2
_geom_bond_publ_flag
Cl1 C21 1.747(3) . ?
Cl2 C19 1.737(3) . ?
S1 C10 1.645(3) . ?
S2 C14 1.823(3) . ?
S2 C15 1.749(3) . ?
O1 C7 1.220(4) . ?
O2 C15 1.210(4) . ?
N1 N2 1.426(4) . ?
N1 C1 1.419(4) . ?
N1 C7 1.360(4) . ?
N2 C9 1.276(4) . ?
N3 H3 0.8600 . ?
N3 C10 1.333(4) . ?
N3 C12 1.458(4) . ?
C1 C2 1.405(5) . ?
C1 C6 1.381(5) . ?
C2 H2 0.9300 . ?
C2 C3 1.384(5) . ?
C3 H3A 0.9300 . ?
C3 C4 1.375(5) . ?
C4 H4 0.9300 . ?
C4 C5 1.388(5) . ?
C5 H5 0.9300 . ?
C5 C6 1.386(5) . ?
C6 H6 0.9300 . ?
C7 C8 1.532(4) . ?
C8 C9 1.508(4) . ?
C8 C10 1.537(4) . ?
C8 C11 1.553(4) . ?
C9 C22 1.493(5) . ?
C11 H11 0.9800 . ?
C11 C12 1.568(4) . ?
C11 C16 1.512(4) . ?
C12 C13 1.528(5) . ?
C12 C15 1.539(4) . ?
C13 H13A 0.9700 . ?
C13 H13B 0.9700 . ?
C13 C14 1.536(5) . ?
C14 H14A 0.9700 . ?
C14 H14B 0.9700 . ?
C16 C17 1.392(5) . ?
C16 C21 1.391(4) . ?
C17 H17 0.9300 . ?
C17 C18 1.383(5) . ?
C18 H18 0.9300 . ?
C18 C19 1.375(5) . ?
C19 C20 1.382(5) . ?
C20 H20 0.9300 . ?
C20 C21 1.386(4) . ?
C22 H22A 0.9600 . ?
C22 H22B 0.9600 . ?
C22 H22C 0.9600 . ?

loop_
_geom_torsion_atom_site_label_1
_geom_torsion_atom_site_label_2
_geom_torsion_atom_site_label_3
_geom_torsion_atom_site_label_4
_geom_torsion
_geom_torsion_site_symmetry_1
_geom_torsion_site_symmetry_2
_geom_torsion_site_symmetry_3
_geom_torsion_site_symmetry_4
_geom_torsion_publ_flag
Cl2 C19 C20 C21 -178.2(2) . . . . ?
O1 C7 C8 C9 178.1(3) . . . . ?
O1 C7 C8 C10 -62.8(4) . . . . ?
O1 C7 C8 C11 53.0(4) . . . . ?
N1 N2 C9 C8 0.8(4) . . . . ?
N1 N2 C9 C22 -177.4(3) . . . . ?
N1 C1 C2 C3 -179.9(3) . . . . ?
N1 C1 C6 C5 179.9(3) . . . . ?
N1 C7 C8 C9 -1.7(3) . . . . ?
N1 C7 C8 C10 117.4(3) . . . . ?
N1 C7 C8 C11 -126.8(3) . . . . ?
N2 N1 C1 C2 -154.2(3) . . . . ?
N2 N1 C1 C6 24.7(4) . . . . ?
N2 N1 C7 O1 -177.4(3) . . . . ?
N2 N1 C7 C8 2.4(3) . . . . ?
N3 C12 C13 C14 -160.1(3) . . . . ?
N3 C12 C15 S2 154.6(2) . . . . ?
N3 C12 C15 O2 -29.2(5) . . . . ?
C1 N1 N2 C9 176.9(3) . . . . ?
C1 N1 C7 O1 3.8(5) . . . . ?
C1 N1 C7 C8 -176.4(3) . . . . ?
C1 C2 C3 C4 -0.2(5) . . . . ?
C2 C1 C6 C5 -1.2(5) . . . . ?
C2 C3 C4 C5 -0.9(5) . . . . ?
C3 C4 C5 C6 1.0(5) . . . . ?
C4 C5 C6 C1 0.1(5) . . . . ?
C6 C1 C2 C3 1.3(5) . . . . ?
C7 N1 N2 C9 -2.1(4) . . . . ?
C7 N1 C1 C2 24.6(5) . . . . ?
C7 N1 C1 C6 -156.5(3) . . . . ?
C7 C8 C9 N2 0.6(3) . . . . ?
C7 C8 C9 C22 178.7(3) . . . . ?
C7 C8 C10 S1 -69.8(3) . . . . ?
C7 C8 C10 N3 109.3(3) . . . . ?
C7 C8 C11 C12 -92.6(3) . . . . ?
C7 C8 C11 C16 42.8(4) . . . . ?
C8 C11 C12 N3 -28.3(3) . . . . ?
C8 C11 C12 C13 95.0(3) . . . . ?
C8 C11 C12 C15 -145.4(3) . . . . ?
C8 C11 C16 C17 -62.9(4) . . . . ?
C8 C11 C16 C21 118.7(3) . . . . ?
C9 C8 C10 S1 41.7(4) . . . . ?
C9 C8 C10 N3 -139.3(3) . . . . ?
C9 C8 C11 C12 149.4(3) . . . . ?
C9 C8 C11 C16 -75.2(4) . . . . ?
C10 N3 C12 C11 20.1(4) . . . . ?
C10 N3 C12 C13 -108.9(3) . . . . ?
C10 N3 C12 C15 132.2(3) . . . . ?
C10 C8 C9 N2 -116.1(3) . . . . ?
C10 C8 C9 C22 62.0(4) . . . . ?
C10 C8 C11 C12 27.3(3) . . . . ?
C10 C8 C11 C16 162.7(3) . . . . ?
C11 C8 C9 N2 127.7(3) . . . . ?
C11 C8 C9 C22 -54.1(4) . . . . ?
C11 C8 C10 S1 164.9(2) . . . . ?
C11 C8 C10 N3 -16.1(3) . . . . ?
C11 C12 C13 C14 82.5(4) . . . . ?
C11 C12 C15 S2 -96.9(3) . . . . ?
C11 C12 C15 O2 79.3(4) . . . . ?
C11 C16 C17 C18 -177.3(3) . . . . ?
C11 C16 C21 Cl1 -0.4(4) . . . . ?
C11 C16 C21 C20 177.8(3) . . . . ?
C12 N3 C10 S1 176.2(3) . . . . ?
C12 N3 C10 C8 -2.9(4) . . . . ?
C12 C11 C16 C17 66.0(4) . . . . ?
C12 C11 C16 C21 -112.3(3) . . . . ?
C12 C13 C14 S2 27.0(3) . . . . ?
C13 C12 C15 S2 32.0(3) . . . . ?
C13 C12 C15 O2 -151.8(3) . . . . ?
C14 S2 C15 O2 169.0(3) . . . . ?
C14 S2 C15 C12 -14.8(3) . . . . ?
C15 S2 C14 C13 -6.9(3) . . . . ?
C15 C12 C13 C14 -37.2(3) . . . . ?
C16 C11 C12 N3 -163.6(3) . . . . ?
C16 C11 C12 C13 -40.3(4) . . . . ?
C16 C11 C12 C15 79.3(3) . . . . ?
C16 C17 C18 C19 -0.7(5) . . . . ?
C17 C16 C21 Cl1 -178.9(2) . . . . ?
C17 C16 C21 C20 -0.6(5) . . . . ?
C17 C18 C19 Cl2 178.7(2) . . . . ?
C17 C18 C19 C20 -0.4(5) . . . . ?
C18 C19 C20 C21 0.8(5) . . . . ?
C19 C20 C21 Cl1 178.0(3) . . . . ?
C19 C20 C21 C16 -0.3(5) . . . . ?
C21 C16 C17 C18 1.1(5) . . . . ?
